data_1551510
loop_
_publ_author_name
'Zi-Shuo Yao'
'Masaki Mito'
'Takashi Kamachi'
'Yoshihito Shiota'
'Kazunari Yoshizawa'
'Nobuaki Azuma'
'Yuji Miyazaki'
'Kazuyuki Takahashi'
'Kuirun Zhang'
'Takumi Nakanishi'
'Soonchul Kang'
'Shinji Kanegawa'
'Osamu Sato'

_publ_section_title
;
 Molecular motor-driven abrupt anisotropic shape change in a single
 crystal of a Ni complex
;
_journal_name_full 'Nature Chemistry'
_journal_page_first 1079
_journal_page_last 1083
_journal_paper_doi 10.1038/nchem.2092
_journal_volume 6
_journal_year 2014
_chemical_formula_sum 'C8 H24 N6 Ni O4'
_chemical_formula_weight 327.04
_space_group_crystal_system monoclinic
_space_group_IT_number 14
_space_group_name_Hall '-P 2yn'
_space_group_name_H-M_alt 'P 1 21/n 1'
_atom_sites_solution_hydrogens geom
_cell_angle_alpha 90
_cell_angle_beta 93.966(5)
_cell_angle_gamma 90
_cell_formula_units_Z 4
_cell_length_a 9.272(2)
_cell_length_b 14.975(3)
_cell_length_c 9.964(2)
_cell_measurement_reflns_used 3996
_cell_measurement_temperature 263(2)
_cell_measurement_theta_max 30.46
_cell_measurement_theta_min 2.46
_cell_volume 1380.2(5)
_computing_cell_refinement CrystalClear
_computing_data_collection 'CrystalClear (Rigaku Inc., 2008)'
_computing_data_reduction CrystalClear
_computing_structure_refinement 'SHELXL-2013 (Sheldrick, 2013)'
_computing_structure_solution 'Il Milione (Burla, et al., 2007)'
_diffrn_ambient_temperature 263(2)
_diffrn_detector_area_resol_mean 14.222
_diffrn_measured_fraction_theta_full 0.991
_diffrn_measured_fraction_theta_max 0.989
_diffrn_measurement_device_type 'Rigaku Saturn724'
_diffrn_measurement_method \w
_diffrn_radiation_type MoK\a
_diffrn_radiation_wavelength 0.71075
_diffrn_reflns_av_R_equivalents 0.0356
_diffrn_reflns_av_unetI/netI 0.0316
_diffrn_reflns_Laue_measured_fraction_full 0.991
_diffrn_reflns_Laue_measured_fraction_max 0.989
_diffrn_reflns_limit_h_max 12
_diffrn_reflns_limit_h_min -10
_diffrn_reflns_limit_k_max 17
_diffrn_reflns_limit_k_min -19
_diffrn_reflns_limit_l_max 10
_diffrn_reflns_limit_l_min -12
_diffrn_reflns_number 7974
_diffrn_reflns_point_group_measured_fraction_full 0.991
_diffrn_reflns_point_group_measured_fraction_max 0.989
_diffrn_reflns_theta_full 25.242
_diffrn_reflns_theta_max 27.499
_diffrn_reflns_theta_min 2.459
_diffrn_source 'fine-focus sealed tube'
_exptl_absorpt_coefficient_mu 1.427
_exptl_absorpt_correction_T_max 0.8823
_exptl_absorpt_correction_T_min 0.6992
_exptl_absorpt_correction_type multi-scan
_exptl_absorpt_process_details 'REQAB (Rigaku, 1998)'
_exptl_crystal_colour purple
_exptl_crystal_density_diffrn 1.574
_exptl_crystal_description prism
_exptl_crystal_F_000 696
_exptl_crystal_size_max 0.270
_exptl_crystal_size_mid 0.090
_exptl_crystal_size_min 0.090
_refine_diff_density_max 1.190
_refine_diff_density_min -0.640
_refine_diff_density_rms 0.137
_refine_ls_extinction_coef 0.040(5)
_refine_ls_extinction_expression Fc^*^=kFc[1+0.001xFc^2^\l^3^/sin(2\q)]^-1/4^
_refine_ls_extinction_method SHELXL
_refine_ls_goodness_of_fit_ref 1.243
_refine_ls_hydrogen_treatment constr
_refine_ls_matrix_type full
_refine_ls_number_parameters 173
_refine_ls_number_reflns 3124
_refine_ls_number_restraints 0
_refine_ls_restrained_S_all 1.243
_refine_ls_R_factor_all 0.0528
_refine_ls_R_factor_gt 0.0505
_refine_ls_shift/su_max 0.083
_refine_ls_shift/su_mean 0.006
_refine_ls_structure_factor_coef Fsqd
_refine_ls_weighting_details 'w=1/[\s^2^(Fo^2^)+(0.1000P)^2^] where P=(Fo^2^+2Fc^2^)/3'
_refine_ls_weighting_scheme calc
_refine_ls_wR_factor_gt 0.1524
_refine_ls_wR_factor_ref 0.1565
_reflns_Friedel_coverage 0.000
_reflns_Friedel_fraction_full .
_reflns_Friedel_fraction_max .
_reflns_number_gt 2912
_reflns_number_total 3124
_reflns_threshold_expression 'I > 2\s(I)'
_cod_data_source_file nchem.2092-s6.cif
_cod_data_source_block 1_at_263_K_LT_phase
_cod_original_sg_symbol_H-M 'P 21/n'
_cod_database_code 1551510
_shelx_space_group_comment
;
The symmetry employed for this shelxl refinement is uniquely defined
by the following loop, which should always be used as a source of
symmetry information in preference to the above space-group names.
They are only intended as comments.
;
_shelx_estimated_absorpt_t_min 0.699
_shelx_estimated_absorpt_t_max 0.882
_shelxl_version_number 2013-4

loop_
_space_group_symop_operation_xyz
'x, y, z'
'-x+1/2, y+1/2, -z+1/2'
'-x, -y, -z'
'x-1/2, -y-1/2, z-1/2'

loop_
_atom_site_label
_atom_site_type_symbol
_atom_site_fract_x
_atom_site_fract_y
_atom_site_fract_z
_atom_site_U_iso_or_equiv
_atom_site_adp_type
_atom_site_occupancy
_atom_site_site_symmetry_order
_atom_site_calc_flag
_atom_site_refinement_flags_posn
_atom_site_refinement_flags_adp
_atom_site_refinement_flags_occupancy
_atom_site_disorder_assembly
_atom_site_disorder_group
Ni1 Ni 0.45720(3) 0.17892(2) 0.74947(2) 0.02929(19) Uani 1 1 d . . . . .
O1 O 0.1263(2) 0.39040(15) 0.85316(18) 0.0546(5) Uani 1 1 d . . . . .
O2 O 0.0941(3) 0.39385(16) 0.6338(2) 0.0738(8) Uani 1 1 d . . . . .
O3 O -0.1238(2) 0.29797(16) 0.86440(19) 0.0570(5) Uani 1 1 d . . . . .
O4 O -0.1327(3) 0.28167(19) 0.64281(19) 0.0719(7) Uani 1 1 d . . . . .
N1 N 0.6546(2) 0.15239(15) 0.86068(18) 0.0380(5) Uani 1 1 d . . . . .
H1B H 0.7240 0.1992 0.8457 0.046 Uiso 1 1 calc R U . . .
H1C H 0.6397 0.1501 0.9560 0.046 Uiso 1 1 calc R U . . .
N2 N 0.5302(2) 0.07592(13) 0.62585(19) 0.0382(5) Uani 1 1 d . . . . .
H2A H 0.4742 0.0220 0.6372 0.046 Uiso 1 1 calc R U . . .
H2B H 0.5188 0.0936 0.5321 0.046 Uiso 1 1 calc R U . . .
N3 N 0.4166(2) 0.29407(15) 0.8673(2) 0.0391(5) Uani 1 1 d . . . . .
H3A H 0.3153 0.3105 0.8564 0.047 Uiso 1 1 calc R U . . .
H3B H 0.4418 0.2825 0.9618 0.047 Uiso 1 1 calc R U . . .
N4 N 0.5439(2) 0.27503(14) 0.62253(19) 0.0378(5) Uani 1 1 d . . . . .
H4A H 0.6486 0.2716 0.6293 0.045 Uiso 1 1 calc R U . . .
H4B H 0.5098 0.2641 0.5298 0.045 Uiso 1 1 calc R U . . .
N5 N 0.3406(2) 0.09500(14) 0.87603(19) 0.0388(5) Uani 1 1 d . . . . .
H5B H 0.3699 0.0333 0.8663 0.047 Uiso 1 1 calc R U . . .
H5C H 0.3592 0.1123 0.9694 0.047 Uiso 1 1 calc R U . . .
N6 N 0.2531(2) 0.18185(12) 0.6342(2) 0.0375(5) Uani 1 1 d . . . . .
H6C H 0.2048 0.2384 0.6466 0.045 Uiso 1 1 calc R U . . .
H6D H 0.2671 0.1745 0.5392 0.045 Uiso 1 1 calc R U . . .
C1 C 0.7091(3) 0.06615(18) 0.8157(3) 0.0469(6) Uani 1 1 d . . . . .
H1A H 0.6598 0.0178 0.8585 0.056 Uiso 1 1 calc R U . . .
H1D H 0.8117 0.0613 0.8408 0.056 Uiso 1 1 calc R U . . .
C2 C 0.6829(3) 0.05954(19) 0.6655(3) 0.0487(6) Uani 1 1 d . . . . .
H2C H 0.7422 0.1030 0.6227 0.058 Uiso 1 1 calc R U . . .
H2D H 0.7099 0.0005 0.6358 0.058 Uiso 1 1 calc R U . . .
C3 C 0.5079(3) 0.36621(17) 0.8177(3) 0.0456(6) Uani 1 1 d . . . . .
H3C H 0.6076 0.3578 0.8517 0.055 Uiso 1 1 calc R U . . .
H3D H 0.4752 0.4236 0.8488 0.055 Uiso 1 1 calc R U . . .
C4 C 0.4969(3) 0.36352(17) 0.6650(3) 0.0465(6) Uani 1 1 d . . . . .
H4C H 0.3979 0.3744 0.6309 0.056 Uiso 1 1 calc R U . . .
H4D H 0.5578 0.4094 0.6298 0.056 Uiso 1 1 calc R U . . .
C5 C 0.1862(3) 0.10536(19) 0.8346(2) 0.0460(6) Uani 1 1 d . . . . .
H5A H 0.1498 0.1601 0.8720 0.055 Uiso 1 1 calc R U . . .
H5D H 0.1321 0.0557 0.8682 0.055 Uiso 1 1 calc R U . . .
C6 C 0.1666(3) 0.10833(17) 0.6823(2) 0.0448(6) Uani 1 1 d . . . . .
H6A H 0.1977 0.0523 0.6448 0.054 Uiso 1 1 calc R U . . .
H6B H 0.0655 0.1173 0.6540 0.054 Uiso 1 1 calc R U . . .
C7 C 0.0596(2) 0.36890(16) 0.74519(19) 0.0347(5) Uani 1 1 d . . . . .
C8 C -0.0778(3) 0.31120(16) 0.7515(2) 0.0358(5) Uani 1 1 d . . . . .

loop_
_atom_site_aniso_label
_atom_site_aniso_U_11
_atom_site_aniso_U_22
_atom_site_aniso_U_33
_atom_site_aniso_U_23
_atom_site_aniso_U_13
_atom_site_aniso_U_12
Ni1 0.0362(3) 0.0299(3) 0.0219(2) 0.00013(7) 0.00243(15) -0.00203(9)
O1 0.0433(10) 0.0748(14) 0.0451(11) -0.0116(9) -0.0013(8) -0.0075(9)
O2 0.1010(18) 0.0824(16) 0.0411(11) -0.0097(10) 0.0277(11) -0.0437(14)
O3 0.0560(12) 0.0821(14) 0.0337(10) 0.0059(9) 0.0087(8) -0.0191(11)
O4 0.0633(14) 0.112(2) 0.0398(11) -0.0192(11) 0.0033(10) -0.0361(14)
N1 0.0431(11) 0.0414(11) 0.0289(10) 0.0012(8) -0.0016(8) -0.0004(9)
N2 0.0518(12) 0.0352(10) 0.0280(9) -0.0040(7) 0.0064(8) -0.0019(9)
N3 0.0447(12) 0.0389(10) 0.0334(10) -0.0045(8) 0.0007(8) 0.0029(9)
N4 0.0446(12) 0.0378(11) 0.0309(10) 0.0059(7) 0.0025(8) -0.0087(9)
N5 0.0488(12) 0.0410(11) 0.0273(9) 0.0044(7) 0.0071(8) -0.0025(9)
N6 0.0385(12) 0.0431(12) 0.0306(11) -0.0005(7) 0.0008(8) 0.0007(8)
C1 0.0477(14) 0.0450(14) 0.0476(14) 0.0028(10) -0.0004(11) 0.0075(11)
C2 0.0501(15) 0.0496(15) 0.0473(14) -0.0036(11) 0.0112(11) 0.0104(12)
C3 0.0554(16) 0.0348(12) 0.0457(13) -0.0075(9) -0.0030(11) -0.0016(11)
C4 0.0547(16) 0.0353(13) 0.0489(14) 0.0080(10) -0.0002(12) -0.0036(11)
C5 0.0437(13) 0.0548(15) 0.0408(13) 0.0047(10) 0.0132(10) -0.0037(11)
C6 0.0414(13) 0.0491(14) 0.0436(14) -0.0022(10) 0.0013(10) -0.0073(11)
C7 0.0386(12) 0.0340(12) 0.0322(12) -0.0053(7) 0.0072(9) 0.0044(9)
C8 0.0364(12) 0.0417(13) 0.0291(12) 0.0001(8) 0.0023(8) 0.0002(9)

loop_
_atom_type_symbol
_atom_type_description
_atom_type_scat_dispersion_real
_atom_type_scat_dispersion_imag
_atom_type_scat_source
C C 0.0033 0.0016 'International Tables Vol C Tables 4.2.6.8 and 6.1.1.4'
H H 0.0000 0.0000 'International Tables Vol C Tables 4.2.6.8 and 6.1.1.4'
N N 0.0061 0.0033 'International Tables Vol C Tables 4.2.6.8 and 6.1.1.4'
O O 0.0106 0.0060 'International Tables Vol C Tables 4.2.6.8 and 6.1.1.4'
Ni Ni 0.3393 1.1124 'International Tables Vol C Tables 4.2.6.8 and 6.1.1.4'

loop_
_geom_angle_atom_site_label_1
_geom_angle_atom_site_label_2
_geom_angle_atom_site_label_3
_geom_angle
_geom_angle_site_symmetry_1
_geom_angle_site_symmetry_3
N4 Ni1 N1 95.19(8) . .
N4 Ni1 N2 89.88(9) . .
N1 Ni1 N2 82.40(8) . .
N4 Ni1 N5 171.02(8) . .
N1 Ni1 N5 92.04(8) . .
N2 Ni1 N5 96.35(8) . .
N4 Ni1 N3 82.39(8) . .
N1 Ni1 N3 92.45(8) . .
N2 Ni1 N3 170.31(8) . .
N5 Ni1 N3 92.01(8) . .
N4 Ni1 N6 91.35(8) . .
N1 Ni1 N6 170.33(8) . .
N2 Ni1 N6 90.51(8) . .
N5 Ni1 N6 82.17(8) . .
N3 Ni1 N6 95.48(8) . .
C1 N1 Ni1 108.03(15) . .
C1 N1 H1B 110.1 . .
Ni1 N1 H1B 110.1 . .
C1 N1 H1C 110.1 . .
Ni1 N1 H1C 110.1 . .
H1B N1 H1C 108.4 . .
C2 N2 Ni1 107.92(15) . .
C2 N2 H2A 110.1 . .
Ni1 N2 H2A 110.1 . .
C2 N2 H2B 110.1 . .
Ni1 N2 H2B 110.1 . .
H2A N2 H2B 108.4 . .
C3 N3 Ni1 106.26(15) . .
C3 N3 H3A 110.5 . .
Ni1 N3 H3A 110.5 . .
C3 N3 H3B 110.5 . .
Ni1 N3 H3B 110.5 . .
H3A N3 H3B 108.7 . .
C4 N4 Ni1 108.06(16) . .
C4 N4 H4A 110.1 . .
Ni1 N4 H4A 110.1 . .
C4 N4 H4B 110.1 . .
Ni1 N4 H4B 110.1 . .
H4A N4 H4B 108.4 . .
C5 N5 Ni1 107.22(14) . .
C5 N5 H5B 110.3 . .
Ni1 N5 H5B 110.3 . .
C5 N5 H5C 110.3 . .
Ni1 N5 H5C 110.3 . .
H5B N5 H5C 108.5 . .
C6 N6 Ni1 106.99(15) . .
C6 N6 H6C 110.3 . .
Ni1 N6 H6C 110.3 . .
C6 N6 H6D 110.3 . .
Ni1 N6 H6D 110.3 . .
H6C N6 H6D 108.6 . .
N1 C1 C2 109.1(2) . .
N1 C1 H1A 109.9 . .
C2 C1 H1A 109.9 . .
N1 C1 H1D 109.9 . .
C2 C1 H1D 109.9 . .
H1A C1 H1D 108.3 . .
N2 C2 C1 110.1(2) . .
N2 C2 H2C 109.6 . .
C1 C2 H2C 109.6 . .
N2 C2 H2D 109.6 . .
C1 C2 H2D 109.6 . .
H2C C2 H2D 108.1 . .
N3 C3 C4 108.36(19) . .
N3 C3 H3C 110.0 . .
C4 C3 H3C 110.0 . .
N3 C3 H3D 110.0 . .
C4 C3 H3D 110.0 . .
H3C C3 H3D 108.4 . .
N4 C4 C3 108.20(18) . .
N4 C4 H4C 110.1 . .
C3 C4 H4C 110.1 . .
N4 C4 H4D 110.1 . .
C3 C4 H4D 110.1 . .
H4C C4 H4D 108.4 . .
N5 C5 C6 109.31(18) . .
N5 C5 H5A 109.8 . .
C6 C5 H5A 109.8 . .
N5 C5 H5D 109.8 . .
C6 C5 H5D 109.8 . .
H5A C5 H5D 108.3 . .
N6 C6 C5 108.7(2) . .
N6 C6 H6A 110.0 . .
C5 C6 H6A 110.0 . .
N6 C6 H6B 110.0 . .
C5 C6 H6B 110.0 . .
H6A C6 H6B 108.3 . .
O2 C7 O1 123.7(3) . .
O2 C7 C8 118.1(2) . .
O1 C7 C8 118.1(2) . .
O4 C8 O3 125.7(3) . .
O4 C8 C7 116.9(2) . .
O3 C8 C7 117.4(2) . .

loop_
_geom_bond_atom_site_label_1
_geom_bond_atom_site_label_2
_geom_bond_distance
_geom_bond_site_symmetry_2
Ni1 N4 2.1115(19) .
Ni1 N1 2.111(2) .
Ni1 N2 2.1141(19) .
Ni1 N5 2.1279(19) .
Ni1 N3 2.134(2) .
Ni1 N6 2.146(2) .
O1 C7 1.245(3) .
O2 C7 1.234(3) .
O3 C8 1.247(3) .
O4 C8 1.245(3) .
N1 C1 1.468(3) .
N1 H1B 0.9700 .
N1 H1C 0.9700 .
N2 C2 1.464(3) .
N2 H2A 0.9700 .
N2 H2B 0.9700 .
N3 C3 1.478(3) .
N3 H3A 0.9700 .
N3 H3B 0.9700 .
N4 C4 1.467(4) .
N4 H4A 0.9700 .
N4 H4B 0.9700 .
N5 C5 1.470(3) .
N5 H5B 0.9700 .
N5 H5C 0.9700 .
N6 C6 1.462(3) .
N6 H6C 0.9700 .
N6 H6D 0.9700 .
C1 C2 1.504(4) .
C1 H1A 0.9700 .
C1 H1D 0.9700 .
C2 H2C 0.9700 .
C2 H2D 0.9700 .
C3 C4 1.519(4) .
C3 H3C 0.9700 .
C3 H3D 0.9700 .
C4 H4C 0.9700 .
C4 H4D 0.9700 .
C5 C6 1.517(3) .
C5 H5A 0.9700 .
C5 H5D 0.9700 .
C6 H6A 0.9700 .
C6 H6B 0.9700 .
C7 C8 1.544(4) .

loop_
_geom_torsion_atom_site_label_1
_geom_torsion_atom_site_label_2
_geom_torsion_atom_site_label_3
_geom_torsion_atom_site_label_4
_geom_torsion
_geom_torsion_site_symmetry_1
_geom_torsion_site_symmetry_2
_geom_torsion_site_symmetry_3
_geom_torsion_site_symmetry_4
Ni1 N1 C1 C2 40.2(2) . . . .
Ni1 N2 C2 C1 38.6(2) . . . .
N1 C1 C2 N2 -53.8(3) . . . .
Ni1 N3 C3 C4 43.7(2) . . . .
Ni1 N4 C4 C3 41.4(2) . . . .
N3 C3 C4 N4 -58.3(3) . . . .
Ni1 N5 C5 C6 41.2(2) . . . .
Ni1 N6 C6 C5 42.3(2) . . . .
N5 C5 C6 N6 -57.6(3) . . . .
O2 C7 C8 O4 11.0(4) . . . .
O1 C7 C8 O4 -171.7(3) . . . .
O2 C7 C8 O3 -169.2(3) . . . .
O1 C7 C8 O3 8.1(4) . . . .
